data_7229188
loop_
_publ_author_name
'Valdo, Ana Karoline Silva Medanha'
'Sarotti, Ariel Marcelo'
'Martins, Felipe Terra'

_publ_section_title
;
 Synthon trends according to acid strength and geometry in salts of
 N-heterocyclic bases
;
_journal_name_full CrystEngComm
_journal_paper_doi 10.1039/C7CE01490B
_journal_year 2017
_chemical_formula_sum 'C12 H16 N2 O8 P2'
_chemical_formula_weight 378.21
_space_group_crystal_system monoclinic
_space_group_IT_number 14
_space_group_name_Hall '-P 2yn'
_space_group_name_H-M_alt 'P 1 21/n 1'
_symmetry_space_group_name_Hall '-P 2yn'
_symmetry_space_group_name_H-M 'P 1 21/n 1'
_atom_sites_solution_hydrogens geom
_audit_creation_method SHELXL-2014/7
_audit_update_record
;
2017-08-14 deposited with the CCDC.
2017-09-18 downloaded from the CCDC.
;
_cell_angle_alpha 90
_cell_angle_beta 90.536(2)
_cell_angle_gamma 90
_cell_formula_units_Z 2
_cell_length_a 9.2640(7)
_cell_length_b 4.7949(3)
_cell_length_c 17.7033(13)
_cell_measurement_reflns_used 832
_cell_measurement_temperature 296(2)
_cell_measurement_theta_max 23.82
_cell_measurement_theta_min 2.30
_cell_volume 786.35(10)
_computing_structure_refinement 'SHELXL-2014/7 (Sheldrick, 2014)'
_diffrn_ambient_temperature 296(2)
_diffrn_measured_fraction_theta_full 0.982
_diffrn_measured_fraction_theta_max 0.981
_diffrn_measurement_device_type 'Bruker APEX-II CCD'
_diffrn_measurement_method '\f and \w scans'
_diffrn_radiation_type MoK\a
_diffrn_radiation_wavelength 0.71073
_diffrn_reflns_av_R_equivalents 0.0344
_diffrn_reflns_av_unetI/netI 0.0439
_diffrn_reflns_Laue_measured_fraction_full 0.982
_diffrn_reflns_Laue_measured_fraction_max 0.981
_diffrn_reflns_limit_h_max 11
_diffrn_reflns_limit_h_min -11
_diffrn_reflns_limit_k_max 5
_diffrn_reflns_limit_k_min -5
_diffrn_reflns_limit_l_max 20
_diffrn_reflns_limit_l_min -21
_diffrn_reflns_number 3423
_diffrn_reflns_point_group_measured_fraction_full 0.982
_diffrn_reflns_point_group_measured_fraction_max 0.981
_diffrn_reflns_theta_full 25.242
_diffrn_reflns_theta_max 25.339
_diffrn_reflns_theta_min 2.301
_diffrn_source 'sealed tube'
_exptl_absorpt_coefficient_mu 0.322
_exptl_absorpt_correction_T_max 0.984
_exptl_absorpt_correction_T_min 0.895
_exptl_absorpt_correction_type multi-scan
_exptl_absorpt_process_details 'Blessing, R. H. (1995) Acta Cryst., A51, 33-38'
_exptl_crystal_colour colorless
_exptl_crystal_density_diffrn 1.597
_exptl_crystal_description plate
_exptl_crystal_F_000 392
_exptl_crystal_size_max 0.15
_exptl_crystal_size_mid 0.1
_exptl_crystal_size_min 0.05
_refine_diff_density_max 0.728
_refine_diff_density_min -0.325
_refine_diff_density_rms 0.066
_refine_ls_extinction_method none
_refine_ls_goodness_of_fit_ref 1.076
_refine_ls_hydrogen_treatment constr
_refine_ls_matrix_type full
_refine_ls_number_parameters 109
_refine_ls_number_reflns 1408
_refine_ls_number_restraints 0
_refine_ls_restrained_S_all 1.076
_refine_ls_R_factor_all 0.0616
_refine_ls_R_factor_gt 0.0477
_refine_ls_shift/su_max 0.000
_refine_ls_shift/su_mean 0.000
_refine_ls_structure_factor_coef Fsqd
_refine_ls_weighting_details 'w=1/[\s^2^(Fo^2^)+(0.0535P)^2^+0.5415P] where P=(Fo^2^+2Fc^2^)/3'
_refine_ls_weighting_scheme calc
_refine_ls_wR_factor_gt 0.1116
_refine_ls_wR_factor_ref 0.1193
_reflns_Friedel_coverage 0.000
_reflns_number_gt 1128
_reflns_number_total 1408
_reflns_threshold_expression 'I > 2\s(I)'
_cod_data_source_file c7ce01490b2.cif
_cod_data_source_block B2
_cod_database_code 7229188
_shelx_shelxl_version_number 2014/7
_shelx_space_group_comment
;
The symmetry employed for this shelxl refinement is uniquely defined
by the following loop, which should always be used as a source of
symmetry information in preference to the above space-group names.
They are only intended as comments.
;

loop_
_space_group_symop_operation_xyz
'x, y, z'
'-x+1/2, y+1/2, -z+1/2'
'-x, -y, -z'
'x-1/2, -y-1/2, z-1/2'

loop_
_atom_site_label
_atom_site_type_symbol
_atom_site_fract_x
_atom_site_fract_y
_atom_site_fract_z
_atom_site_U_iso_or_equiv
_atom_site_adp_type
_atom_site_occupancy
_atom_site_site_symmetry_order
_atom_site_calc_flag
_atom_site_refinement_flags_posn
_atom_site_refinement_flags_adp
O1 O 0.4964(2) -1.0705(5) 0.88689(11) 0.0402(6) Uani 1 1 d . .
N1 N -0.3184(3) 0.6849(5) 1.07859(14) 0.0322(6) Uani 1 1 d . .
H1N H -0.3798 0.8128 1.0896 0.039 Uiso 1 1 calc R U
C1 C -0.3180(3) 0.5781(7) 1.00938(17) 0.0345(8) Uani 1 1 d . .
H1 H -0.3835 0.6421 0.9732 0.041 Uiso 1 1 calc R U
C2 C -0.2201(4) 0.3714(7) 0.99113(18) 0.0382(8) Uani 1 1 d . .
H2 H -0.2204 0.2951 0.9428 0.046 Uiso 1 1 calc R U
C3 C -0.1213(3) 0.2781(7) 1.04496(19) 0.0343(8) Uani 1 1 d . .
C6 C -0.0080(4) 0.0649(7) 1.03162(18) 0.0417(9) Uani 1 1 d . .
H6 H 0.0551 0.0226 1.0711 0.050 Uiso 1 1 calc R U
C4 C -0.1257(4) 0.3982(7) 1.11586(18) 0.0406(8) Uani 1 1 d . .
H4 H -0.0604 0.3426 1.1531 0.049 Uiso 1 1 calc R U
C5 C -0.2258(4) 0.5981(7) 1.13107(18) 0.0392(8) Uani 1 1 d . .
H5 H -0.2292 0.6752 1.1792 0.047 Uiso 1 1 calc R U
O3 O 0.5864(2) -0.8310(4) 0.76914(12) 0.0355(6) Uani 1 1 d . .
O4 O 0.7293(2) -1.2121(5) 0.83584(11) 0.0352(6) Uani 1 1 d . .
H4P H 0.7775 -1.2295 0.7975 0.053 Uiso 1 1 calc R U
O2 O 0.5046(2) -1.3158(5) 0.76049(12) 0.0415(6) Uani 1 1 d . .
H2P H 0.5045 -1.4688 0.7812 0.062 Uiso 1 1 calc R U
P1 P 0.57651(8) -1.09549(16) 0.81434(4) 0.0252(3) Uani 1 1 d . .

loop_
_atom_site_aniso_label
_atom_site_aniso_U_11
_atom_site_aniso_U_22
_atom_site_aniso_U_33
_atom_site_aniso_U_23
_atom_site_aniso_U_13
_atom_site_aniso_U_12
O1 0.0440(14) 0.0421(15) 0.0346(12) 0.0080(11) 0.0158(10) 0.0172(11)
N1 0.0289(14) 0.0270(15) 0.0408(15) -0.0011(12) 0.0087(11) 0.0057(12)
C1 0.0302(17) 0.039(2) 0.0347(17) 0.0042(15) -0.0020(13) 0.0014(15)
C2 0.043(2) 0.036(2) 0.0353(17) -0.0078(14) 0.0083(14) -0.0058(16)
C3 0.0260(16) 0.0233(17) 0.054(2) 0.0048(15) 0.0059(14) 0.0030(14)
C6 0.0401(19) 0.038(2) 0.047(2) 0.0004(15) -0.0059(16) -0.0031(16)
C4 0.0386(19) 0.041(2) 0.0420(19) 0.0044(16) -0.0074(15) 0.0096(17)
C5 0.043(2) 0.042(2) 0.0332(17) -0.0024(15) -0.0013(15) 0.0044(17)
O3 0.0440(14) 0.0227(12) 0.0400(13) 0.0050(9) 0.0072(10) -0.0003(10)
O4 0.0296(12) 0.0453(15) 0.0309(11) -0.0049(10) 0.0015(9) 0.0108(10)
O2 0.0474(15) 0.0245(12) 0.0524(14) -0.0003(10) -0.0170(12) 0.0001(11)
P1 0.0265(4) 0.0208(4) 0.0283(4) 0.0003(3) 0.0028(3) 0.0028(3)

loop_
_atom_type_symbol
_atom_type_description
_atom_type_scat_dispersion_real
_atom_type_scat_dispersion_imag
_atom_type_scat_source
C C 0.0033 0.0016 'International Tables Vol C Tables 4.2.6.8 and 6.1.1.4'
H H 0.0000 0.0000 'International Tables Vol C Tables 4.2.6.8 and 6.1.1.4'
N N 0.0061 0.0033 'International Tables Vol C Tables 4.2.6.8 and 6.1.1.4'
Cl Cl 0.1484 0.1585 'International Tables Vol C Tables 4.2.6.8 and 6.1.1.4'
O O 0.0106 0.0060 'International Tables Vol C Tables 4.2.6.8 and 6.1.1.4'
S S 0.1246 0.1234 'International Tables Vol C Tables 4.2.6.8 and 6.1.1.4'
P P 0.1023 0.0942 'International Tables Vol C Tables 4.2.6.8 and 6.1.1.4'

loop_
_geom_angle_atom_site_label_1
_geom_angle_atom_site_label_2
_geom_angle_atom_site_label_3
_geom_angle
_geom_angle_site_symmetry_1
C5 N1 C1 121.2(3) .
C5 N1 H1N 119.4 .
C1 N1 H1N 119.4 .
N1 C1 C2 119.9(3) .
N1 C1 H1 120.0 .
C2 C1 H1 120.0 .
C1 C2 C3 120.0(3) .
C1 C2 H2 120.0 .
C3 C2 H2 120.0 .
C4 C3 C2 117.7(3) .
C4 C3 C6 117.2(3) .
C2 C3 C6 125.0(3) .
C6 C6 C3 123.9(4) 3_557
C6 C6 H6 118.1 3_557
C3 C6 H6 118.1 .
C5 C4 C3 119.9(3) .
C5 C4 H4 120.1 .
C3 C4 H4 120.1 .
N1 C5 C4 121.3(3) .
N1 C5 H5 119.3 .
C4 C5 H5 119.3 .
P1 O4 H4P 109.5 .
P1 O2 H2P 109.5 .
O1 P1 O3 115.03(13) .
O1 P1 O4 105.97(12) .
O3 P1 O4 111.82(13) .
O1 P1 O2 111.41(14) .
O3 P1 O2 105.81(12) .
O4 P1 O2 106.58(12) .

loop_
_geom_bond_atom_site_label_1
_geom_bond_atom_site_label_2
_geom_bond_distance
_geom_bond_site_symmetry_2
O1 P1 1.494(2) .
N1 C5 1.326(4) .
N1 C1 1.328(4) .
N1 H1N 0.8600 .
C1 C2 1.384(5) .
C1 H1 0.9300 .
C2 C3 1.389(4) .
C2 H2 0.9300 .
C3 C4 1.382(5) .
C3 C6 1.486(5) .
C6 C6 1.291(6) 3_557
C6 H6 0.9300 .
C4 C5 1.362(5) .
C4 H4 0.9300 .
C5 H5 0.9300 .
O3 P1 1.503(2) .
O4 P1 1.565(2) .
O4 H4P 0.8200 .
O2 P1 1.568(2) .
O2 H2P 0.8200 .

loop_
_geom_torsion_atom_site_label_1
_geom_torsion_atom_site_label_2
_geom_torsion_atom_site_label_3
_geom_torsion_atom_site_label_4
_geom_torsion
_geom_torsion_site_symmetry_4
C5 N1 C1 C2 0.2(5) .
N1 C1 C2 C3 -0.7(5) .
C1 C2 C3 C4 0.1(5) .
C1 C2 C3 C6 -177.9(3) .
C4 C3 C6 C6 179.6(4) 3_557
C2 C3 C6 C6 -2.4(7) 3_557
C2 C3 C4 C5 0.8(5) .
C6 C3 C4 C5 179.0(3) .
C1 N1 C5 C4 0.7(5) .
C3 C4 C5 N1 -1.3(6) .
